data_9010003
loop_
_publ_author_name
'Thompson, J. G.'
'Rae, A. D.'
'Withers, R. L.'
'Welberry, T. R.'
'Willis, A. C.'

_publ_section_title
;
 The crystal structure of nickel arsenide
 Note: room temperature, solution 1
;
_journal_name_full 'Journal of Physics C: Solid State Physics'
_journal_page_first 4007
_journal_page_last 4015
_journal_paper_doi 10.1088/0022-3719/21/22/016
_journal_volume 21
_journal_year 1988
_chemical_compound_source Synthetic
_chemical_formula_sum 'As Ni'
_chemical_name_mineral Nickeline
_space_group_IT_number 36
_symmetry_space_group_name_Hall 'C 2c -2'
_symmetry_space_group_name_H-M 'C m c 21'
_cell_angle_alpha 90
_cell_angle_beta 90
_cell_angle_gamma 90
_cell_length_a 10.8568
_cell_length_b 6.2682
_cell_length_c 5.0340
_cell_formula_units_Z 12
_cell_volume 342.577
_database_code_amcsd 0013179
_exptl_crystal_density_diffrn 7.772
_cod_original_formula_sum 'Ni As'
_cod_database_code 9010003

loop_
_space_group_symop_operation_xyz
x,y,z
1/2+x,1/2+y,z
x,-y,1/2+z
1/2+x,1/2-y,1/2+z
-x,y,z
1/2-x,1/2+y,z
-x,-y,1/2+z
1/2-x,1/2-y,1/2+z

loop_
_atom_site_aniso_label
_atom_site_aniso_U_11
_atom_site_aniso_U_22
_atom_site_aniso_U_33
_atom_site_aniso_U_12
_atom_site_aniso_U_13
_atom_site_aniso_U_23
Ni1 0.01010 0.01010 0.00460 0.00000 0.00000 0.00000
Ni2 0.01010 0.01010 0.00460 0.00000 0.00000 0.00000
As1 0.00590 0.00590 0.01030 0.00000 0.00000 0.00000
As2 0.00590 0.00590 0.01030 0.00000 0.00000 0.00000

loop_
_atom_site_label
_atom_site_fract_x
_atom_site_fract_y
_atom_site_fract_z
Ni1 0.00000 0.00290 -0.00110
Ni2 0.33330 -0.00700 0.00060
As1 0.00000 0.33330 0.74190
As2 0.33330 0.33330 0.75410

loop_
_cod_related_entry_id
_cod_related_entry_database
_cod_related_entry_code
1 AMCSD 0013179
